data_2022093
loop_
_publ_author_name
'Nwachukwu, Chideraa I.'
'Patton, Leanna J.'
'Bowling, Nathan P.'
'Bosch, Eric'

_publ_section_title
;
 Ditopic halogen bonding with bipyrimidines and activated pyrimidines
;
_journal_coeditor_code FN3332
_journal_issue 5
_journal_name_full 'Acta Crystallographica Section C'
_journal_page_first
;
;
_journal_paper_doi 10.1107/S2053229620005082
_journal_volume 76
_journal_year 2020
_chemical_formula_iupac 'C14 H13 N3, C6 F4 I2'
_chemical_formula_moiety 'C14 H13 N3, C6 F4 I2'
_chemical_formula_sum 'C20 H13 F4 I2 N3'
_chemical_formula_weight 625.13
_chemical_name_systematic '5-{[4-(Dimethylamino)phenyl]ethynyl}pyrimidine--1,2,3,5-tetrafluoro-4,6-diiodobenzene (1/1)'
_space_group_crystal_system monoclinic
_space_group_IT_number 11
_space_group_name_Hall '-P 2yb'
_space_group_name_H-M_alt 'P 1 21/m 1'
_atom_sites_solution_hydrogens geom
_audit_creation_method SHELXL2018
_cell_angle_alpha 90
_cell_angle_beta 94.2600(10)
_cell_angle_gamma 90
_cell_formula_units_Z 2
_cell_length_a 6.9939(5)
_cell_length_b 13.6400(10)
_cell_length_c 11.2299(8)
_cell_measurement_reflns_used 9430
_cell_measurement_temperature 100(2)
_cell_measurement_theta_max 27.06
_cell_measurement_theta_min 2.35
_cell_volume 1068.34(13)
_computing_cell_refinement
;
SMART (Bruker, 2016)
;
_computing_data_collection
;
SMART (Bruker, 2016)
;
_computing_data_reduction
;
SAINT (Bruker, 2016)
;
_computing_molecular_graphics
;
X-SEED (Barbour, 2001)
;
_computing_publication_material
;
X-SEED (Barbour, 2001)
;
_computing_structure_refinement
;
SHELXL2018 (Sheldrick, 2015)
;
_computing_structure_solution
;
SHELXT2018 (Sheldrick, 2015)
;
_diffrn_ambient_temperature 100(2)
_diffrn_detector_area_resol_mean 8.3660
_diffrn_measured_fraction_theta_full 1.000
_diffrn_measured_fraction_theta_max 1.000
_diffrn_measurement_device_type 'Bruker APEXII CCD'
_diffrn_measurement_method 'phi and omega scans'
_diffrn_radiation_monochromator graphite
_diffrn_radiation_source 'fine-focus sealed tube'
_diffrn_radiation_type MoK\a
_diffrn_radiation_wavelength 0.71073
_diffrn_reflns_av_R_equivalents 0.0148
_diffrn_reflns_av_unetI/netI 0.0101
_diffrn_reflns_limit_h_max 8
_diffrn_reflns_limit_h_min -8
_diffrn_reflns_limit_k_max 17
_diffrn_reflns_limit_k_min -17
_diffrn_reflns_limit_l_max 14
_diffrn_reflns_limit_l_min -14
_diffrn_reflns_number 13568
_diffrn_reflns_theta_full 25.242
_diffrn_reflns_theta_max 27.066
_diffrn_reflns_theta_min 1.818
_exptl_absorpt_coefficient_mu 2.988
_exptl_absorpt_correction_T_max 0.742
_exptl_absorpt_correction_T_min 0.493
_exptl_absorpt_correction_type multi-scan
_exptl_absorpt_process_details
;
(SADABS; Bruker, 2016)
;
_exptl_crystal_colour colourless
_exptl_crystal_density_diffrn 1.943
_exptl_crystal_description 'cut BLOCK'
_exptl_crystal_F_000 592
_exptl_crystal_size_max 0.25
_exptl_crystal_size_mid 0.20
_exptl_crystal_size_min 0.10
_refine_diff_density_max 1.118
_refine_diff_density_min -0.559
_refine_ls_extinction_method none
_refine_ls_goodness_of_fit_ref 1.064
_refine_ls_hydrogen_treatment constr
_refine_ls_matrix_type full
_refine_ls_number_parameters 149
_refine_ls_number_reflns 2445
_refine_ls_number_restraints 0
_refine_ls_restrained_S_all 1.064
_refine_ls_R_factor_all 0.0187
_refine_ls_R_factor_gt 0.0178
_refine_ls_shift/su_max 0.001
_refine_ls_shift/su_mean 0.000
_refine_ls_structure_factor_coef Fsqd
_refine_ls_weighting_details 'w=1/[\s^2^(Fo^2^)+(0.0209P)^2^+1.2801P] where P=(Fo^2^+2Fc^2^)/3'
_refine_ls_weighting_scheme calc
_refine_ls_wR_factor_gt 0.0428
_refine_ls_wR_factor_ref 0.0433
_reflns_number_gt 2326
_reflns_number_total 2445
_reflns_threshold_expression 'I > 2\s(I)'
_cod_data_source_file fn3332sup1.cif
_cod_data_source_block 3_eb797_a
_cod_original_sg_symbol_H-M 'P 21/m'
_cod_database_code 2022093
_shelx_space_group_comment
;
The symmetry employed for this shelxl refinement is uniquely defined
by the following loop, which should always be used as a source of
symmetry information in preference to the above space-group names.
They are only intended as comments.
;

loop_
_space_group_symop_operation_xyz
'x, y, z'
'-x, y+1/2, -z'
'-x, -y, -z'
'x, -y-1/2, z'

loop_
_atom_site_type_symbol
_atom_site_label
_atom_site_fract_x
_atom_site_fract_y
_atom_site_fract_z
_atom_site_U_iso_or_equiv
_atom_site_adp_type
_atom_site_calc_flag
_atom_site_occupancy
_atom_site_disorder_assembly
_atom_site_disorder_group
I I1 0.17202(2) 0.52669(2) 0.69662(2) 0.02063(5) Uani d 1 . .
F F1 0.2034(2) 0.750000 0.61207(14) 0.0201(3) Uani d 1 . .
N N1 0.2135(2) 0.33712(12) 0.58048(15) 0.0211(3) Uani d 1 . .
C C1 0.1924(4) 0.250000 0.6314(2) 0.0208(5) Uani d 1 . .
H H1 0.158963 0.250000 0.711835 0.025 Uiso calc 1 . .
F F2 0.06563(19) 0.57924(9) 0.96021(11) 0.0286(3) Uani d 1 . .
N N2 0.6266(4) 0.250000 -0.2843(2) 0.0227(5) Uani d 1 . .
C C2 0.2628(3) 0.33650(15) 0.46776(18) 0.0217(4) Uani d 1 . .
H H2 0.280177 0.397342 0.428837 0.026 Uiso calc 1 . .
F F3 0.0162(3) 0.750000 1.07364(15) 0.0267(4) Uani d 1 . .
C C3 0.2895(4) 0.250000 0.4052(2) 0.0192(5) Uani d 1 . .
C C4 0.3387(4) 0.250000 0.2838(3) 0.0245(6) Uani d 1 . .
C C5 0.3753(4) 0.250000 0.1819(3) 0.0246(6) Uani d 1 . .
C C6 0.4261(4) 0.250000 0.0604(3) 0.0226(6) Uani d 1 . .
C C7 0.4557(3) 0.33794(16) 0.00044(18) 0.0244(4) Uani d 1 . .
H H7 0.431226 0.398429 0.038398 0.029 Uiso calc 1 . .
C C8 0.5200(3) 0.33845(16) -0.11335(18) 0.0234(4) Uani d 1 . .
H H8 0.538834 0.399188 -0.152202 0.028 Uiso calc 1 . .
C C9 0.5579(4) 0.250000 -0.1722(2) 0.0204(5) Uani d 1 . .
C C10 0.7009(3) 0.34144(17) -0.32998(19) 0.0275(5) Uani d 1 . .
H H10A 0.598252 0.390477 -0.336868 0.041 Uiso calc 1 . .
H H10B 0.748342 0.329923 -0.408722 0.041 Uiso calc 1 . .
H H10C 0.805990 0.365351 -0.275003 0.041 Uiso calc 1 . .
C C11 0.1585(4) 0.750000 0.7276(2) 0.0157(5) Uani d 1 . .
C C12 0.1363(3) 0.66066(13) 0.78312(17) 0.0165(4) Uani d 1 . .
C C13 0.0885(3) 0.66292(14) 0.90066(17) 0.0184(4) Uani d 1 . .
C C14 0.0633(4) 0.750000 0.9597(2) 0.0187(5) Uani d 1 . .

loop_
_atom_site_aniso_label
_atom_site_aniso_U_11
_atom_site_aniso_U_22
_atom_site_aniso_U_33
_atom_site_aniso_U_12
_atom_site_aniso_U_13
_atom_site_aniso_U_23
I1 0.02501(8) 0.01135(7) 0.02520(8) 0.00111(4) -0.00041(5) -0.00193(4)
F1 0.0264(8) 0.0196(8) 0.0147(7) 0.000 0.0038(6) 0.000
N1 0.0236(8) 0.0166(8) 0.0229(8) 0.0024(6) 0.0003(6) -0.0022(6)
C1 0.0213(13) 0.0242(14) 0.0166(13) 0.000 -0.0005(10) 0.000
F2 0.0399(7) 0.0196(6) 0.0267(6) -0.0059(5) 0.0056(5) 0.0085(5)
N2 0.0237(12) 0.0239(13) 0.0208(12) 0.000 0.0036(9) 0.000
C2 0.0221(9) 0.0185(10) 0.0242(10) -0.0003(8) 0.0003(7) 0.0050(8)
F3 0.0274(9) 0.0356(10) 0.0178(8) 0.000 0.0066(7) 0.000
C3 0.0144(12) 0.0252(14) 0.0179(13) 0.000 0.0000(10) 0.000
C4 0.0172(13) 0.0325(17) 0.0234(15) 0.000 -0.0007(11) 0.000
C5 0.0154(13) 0.0347(16) 0.0234(15) 0.000 0.0006(10) 0.000
C6 0.0143(12) 0.0347(16) 0.0189(13) 0.000 0.0022(10) 0.000
C7 0.0218(10) 0.0274(11) 0.0239(10) 0.0042(8) 0.0005(8) -0.0035(8)
C8 0.0218(9) 0.0258(10) 0.0224(10) 0.0033(8) 0.0003(7) 0.0015(8)
C9 0.0150(12) 0.0276(15) 0.0184(13) 0.000 0.0000(10) 0.000
C10 0.0307(11) 0.0282(11) 0.0246(10) -0.0037(9) 0.0072(8) 0.0018(9)
C11 0.0167(12) 0.0154(12) 0.0151(11) 0.000 0.0014(9) 0.000
C12 0.0176(8) 0.0116(8) 0.0202(9) 0.0003(7) -0.0001(7) -0.0012(7)
C13 0.0195(9) 0.0159(9) 0.0199(9) -0.0021(7) 0.0018(7) 0.0044(7)
C14 0.0163(12) 0.0235(14) 0.0168(12) 0.000 0.0035(10) 0.000

loop_
_atom_type_symbol
_atom_type_description
_atom_type_scat_dispersion_real
_atom_type_scat_dispersion_imag
_atom_type_scat_source
C C 0.0033 0.0016 'International Tables Vol C Tables 4.2.6.8 and 6.1.1.4'
H H 0.0000 0.0000 'International Tables Vol C Tables 4.2.6.8 and 6.1.1.4'
N N 0.0061 0.0033 'International Tables Vol C Tables 4.2.6.8 and 6.1.1.4'
F F 0.0171 0.0103 'International Tables Vol C Tables 4.2.6.8 and 6.1.1.4'
I I -0.4742 1.8119 'International Tables Vol C Tables 4.2.6.8 and 6.1.1.4'

loop_
_geom_angle_atom_site_label_1
_geom_angle_atom_site_label_2
_geom_angle_atom_site_label_3
_geom_angle_site_symmetry_1
_geom_angle_site_symmetry_3
_geom_angle
_geom_angle_publ_flag
C1 N1 C2 . . 116.46(18) ?
N1 C1 N1 4_565 . 126.4(3) ?
N1 C1 H1 4_565 . 116.8 ?
N1 C1 H1 . . 116.8 ?
C9 N2 C10 . 4_565 118.53(13) ?
C9 N2 C10 . . 118.53(13) ?
C10 N2 C10 4_565 . 117.5(2) ?
N1 C2 C3 . . 122.47(19) ?
N1 C2 H2 . . 118.8 ?
C3 C2 H2 . . 118.8 ?
C2 C3 C2 . 4_565 115.8(2) ?
C2 C3 C4 . . 122.11(12) ?
C2 C3 C4 4_565 . 122.11(12) ?
C5 C4 C3 . . 178.5(3) ?
C4 C5 C6 . . 178.1(3) ?
C7 C6 C7 4_565 . 118.1(3) ?
C7 C6 C5 4_565 . 120.90(13) ?
C7 C6 C5 . . 120.90(13) ?
C8 C7 C6 . . 121.2(2) ?
C8 C7 H7 . . 119.4 ?
C6 C7 H7 . . 119.4 ?
C7 C8 C9 . . 120.9(2) ?
C7 C8 H8 . . 119.6 ?
C9 C8 H8 . . 119.6 ?
N2 C9 C8 . 4_565 121.18(13) ?
N2 C9 C8 . . 121.18(13) ?
C8 C9 C8 4_565 . 117.6(3) ?
N2 C10 H10A . . 109.5 ?
N2 C10 H10B . . 109.5 ?
H10A C10 H10B . . 109.5 ?
N2 C10 H10C . . 109.5 ?
H10A C10 H10C . . 109.5 ?
H10B C10 H10C . . 109.5 ?
F1 C11 C12 . 4_575 118.21(12) ?
F1 C11 C12 . . 118.21(12) ?
C12 C11 C12 4_575 . 123.6(2) ?
C11 C12 C13 . . 116.94(18) ?
C11 C12 I1 . . 122.60(15) ?
C13 C12 I1 . . 120.47(14) ?
F2 C13 C14 . . 118.06(17) ?
F2 C13 C12 . . 120.21(17) ?
C14 C13 C12 . . 121.73(18) ?
F3 C14 C13 . . 120.45(12) ?
F3 C14 C13 . 4_575 120.45(12) ?
C13 C14 C13 . 4_575 119.1(2) ?

loop_
_geom_bond_atom_site_label_1
_geom_bond_atom_site_label_2
_geom_bond_site_symmetry_2
_geom_bond_distance
_geom_bond_publ_flag
I1 C12 . 2.0932(18) ?
F1 C11 . 1.357(3) ?
N1 C1 . 1.332(2) ?
N1 C2 . 1.336(3) ?
C1 H1 . 0.9500 ?
F2 C13 . 1.338(2) ?
N2 C9 . 1.380(4) ?
N2 C10 4_565 1.459(2) ?
N2 C10 . 1.459(2) ?
C2 C3 . 1.393(2) ?
C2 H2 . 0.9500 ?
F3 C14 . 1.345(3) ?
C3 C4 . 1.430(4) ?
C4 C5 . 1.191(4) ?
C5 C6 . 1.436(4) ?
C6 C7 4_565 1.398(3) ?
C6 C7 . 1.398(3) ?
C7 C8 . 1.386(3) ?
C7 H7 . 0.9500 ?
C8 C9 . 1.410(3) ?
C8 H8 . 0.9500 ?
C10 H10A . 0.9800 ?
C10 H10B . 0.9800 ?
C10 H10C . 0.9800 ?
C11 C12 4_575 1.383(2) ?
C11 C12 . 1.383(2) ?
C12 C13 . 1.386(3) ?
C13 C14 . 1.378(2) ?

_cod_database_fobs_code 2022093
